data_7048898
loop_
_publ_author_name
'Su, Bochao'
'Ota, Kei'
'Li, Yongxin'
'Kinjo, Rei'

_publ_section_title
;
 Germylone-bridged bimetallic Ir and Rh complexes.
;
_journal_issue 11
_journal_name_full 'Dalton transactions (Cambridge, England : 2003)'
_journal_page_first 3555
_journal_page_last 3559
_journal_paper_doi 10.1039/c9dt00145j
_journal_volume 48
_journal_year 2019
_chemical_formula_sum 'C92 H123 Cl3 Ge2 N6 O Rh3'
_chemical_formula_weight 1889.22
_space_group_crystal_system monoclinic
_space_group_IT_number 14
_space_group_name_Hall '-P 2ybc'
_space_group_name_H-M_alt 'P 1 21/c 1'
_symmetry_space_group_name_Hall '-P 2ybc'
_symmetry_space_group_name_H-M 'P 1 21/c 1'
_atom_sites_solution_hydrogens geom
_atom_sites_solution_primary dual
_audit_update_record
;
2019-01-12 deposited with the CCDC.
2019-02-07 downloaded from the CCDC.
;
_cell_angle_alpha 90
_cell_angle_beta 90.9225(7)
_cell_angle_gamma 90
_cell_formula_units_Z 4
_cell_length_a 12.1630(3)
_cell_length_b 23.7267(4)
_cell_length_c 29.4161(5)
_cell_measurement_reflns_used 9589
_cell_measurement_temperature 100.(2)
_cell_measurement_theta_max 30.6552
_cell_measurement_theta_min 2.2477
_cell_volume 8488.0(3)
_computing_cell_refinement 'SAINT V8.38A (Bruker AXS Inc., 2017)'
_computing_data_collection 'APEX3 (Bruker AXS Inc., 2017)'
_computing_data_reduction 'SAINT V8.38A (Bruker AXS Inc., 2017)'
_computing_publication_material 'APEX3 (Bruker AXS Inc., 2017)'
_computing_structure_refinement 'SHELXL-2016/6 (Sheldrick, 2016)'
_computing_structure_solution 'XT, VERSION 2014/5'
_diffrn_ambient_temperature 100.(2)
_diffrn_detector_area_resol_mean 7.4074
_diffrn_measured_fraction_theta_full 0.999
_diffrn_measured_fraction_theta_max 0.999
_diffrn_measurement_device_type 'Photon II CPADs detector'
_diffrn_measurement_method 'phi and omega scans'
_diffrn_radiation_monochromator 'Multilayer Mirror'
_diffrn_radiation_type MoK\a
_diffrn_radiation_wavelength 0.71073
_diffrn_reflns_av_R_equivalents 0.0960
_diffrn_reflns_av_unetI/netI 0.0891
_diffrn_reflns_limit_h_max 17
_diffrn_reflns_limit_h_min -12
_diffrn_reflns_limit_k_max 34
_diffrn_reflns_limit_k_min -34
_diffrn_reflns_limit_l_max 42
_diffrn_reflns_limit_l_min -42
_diffrn_reflns_number 126986
_diffrn_reflns_theta_full 31.01
_diffrn_reflns_theta_max 31.01
_diffrn_reflns_theta_min 2.25
_diffrn_source 'Incoatec microfocus source'
_diffrn_source_type 'Bruker D8 Quest'
_exptl_absorpt_coefficient_mu 1.416
_exptl_absorpt_correction_T_max 0.92
_exptl_absorpt_correction_T_min 0.79
_exptl_absorpt_correction_type multi-scan
_exptl_absorpt_process_details
;
SADABS-2016/2 - Bruker AXS area detector scaling and absorption correction
;
_exptl_crystal_colour brown
_exptl_crystal_density_diffrn 1.478
_exptl_crystal_density_method 'not measured'
_exptl_crystal_description block
_exptl_crystal_F_000 3900
_exptl_crystal_size_max 0.120
_exptl_crystal_size_mid 0.100
_exptl_crystal_size_min 0.060
_refine_diff_density_max 1.348
_refine_diff_density_min -1.143
_refine_ls_extinction_method none
_refine_ls_goodness_of_fit_ref 1.041
_refine_ls_hydrogen_treatment constr
_refine_ls_matrix_type full
_refine_ls_number_parameters 974
_refine_ls_number_reflns 27057
_refine_ls_number_restraints 0
_refine_ls_restrained_S_all 1.041
_refine_ls_R_factor_all 0.0989
_refine_ls_R_factor_gt 0.0482
_refine_ls_shift/su_max 0.002
_refine_ls_shift/su_mean 0.000
_refine_ls_structure_factor_coef Fsqd
_refine_ls_weighting_details 'w=1/[\s^2^(Fo^2^)+(0.0248P)^2^+6.6554P] where P=(Fo^2^+2Fc^2^)/3'
_refine_ls_weighting_scheme calc
_refine_ls_wR_factor_gt 0.0800
_refine_ls_wR_factor_ref 0.0986
_reflns_number_gt 17567
_reflns_number_total 27057
_reflns_threshold_expression 'I > 2\s(I)'
_cod_data_source_file c9dt00145j2.cif
_cod_data_source_block rei1035m
_cod_depositor_comments
;
The following automatic conversions were performed:

'_exptl_absorpt_correction_type' value 'Multi-Scan' changed to
'multi-scan' according to
/home/data/users/saulius/crontab/automatic-downloads/rss-feeds/RSC/lib/dictionaries/cif_core.dic
dictionary named 'cif_core.dic' version 2.4.2 from 2011-04-26.

Automatic conversion script
Id: cif_fix_values 4973 2017-02-22 13:04:09Z antanas 

 Adding full bibliography for 7048898--7048900.cif.
;
_cod_database_code 7048898

loop_
_space_group_symop_operation_xyz
'x, y, z'
'-x, y+1/2, -z+1/2'
'-x, -y, -z'
'x, -y-1/2, z-1/2'

loop_
_atom_site_type_symbol
_atom_site_label
_atom_site_fract_x
_atom_site_fract_y
_atom_site_fract_z
_atom_site_U_iso_or_equiv
_atom_site_adp_type
_atom_site_calc_flag
_atom_site_refinement_flags_adp
_atom_site_refinement_flags_posn
_atom_site_occupancy
C C1 0.6989(3) 0.68460(13) 0.40181(10) 0.0170(6) Uani d . . 1
C C2 0.8611(3) 0.62859(13) 0.37304(11) 0.0192(7) Uani d . . 1
C C3 0.9412(3) 0.61499(16) 0.41195(12) 0.0291(8) Uani d . . 1
H H3A 0.915083 0.58152 0.428728 0.035 Uiso calc U R 1
H H3B 0.944988 0.647132 0.433383 0.035 Uiso calc U R 1
C C4 1.0558(3) 0.60334(17) 0.39286(13) 0.0352(10) Uani d . . 1
H H4 1.10788 0.59401 0.418418 0.042 Uiso calc U R 1
C C5 1.0496(4) 0.55404(16) 0.35999(15) 0.0421(11) Uani d . . 1
H H5A 1.123418 0.546406 0.347657 0.05 Uiso calc U R 1
H H5B 1.024651 0.519852 0.376122 0.05 Uiso calc U R 1
C C6 0.9699(3) 0.56790(16) 0.32145(15) 0.0382(11) Uani d . . 1
H H6 0.966355 0.535334 0.299897 0.046 Uiso calc U R 1
C C7 0.8550(3) 0.57924(16) 0.33953(14) 0.0339(9) Uani d . . 1
H H7A 0.826954 0.545225 0.355023 0.041 Uiso calc U R 1
H H7B 0.804027 0.58853 0.314038 0.041 Uiso calc U R 1
C C8 0.9008(3) 0.68098(15) 0.34874(12) 0.0243(8) Uani d . . 1
H H8A 0.904427 0.713041 0.370249 0.029 Uiso calc U R 1
H H8B 0.848821 0.690867 0.323749 0.029 Uiso calc U R 1
C C9 1.0158(3) 0.66948(14) 0.32940(12) 0.0244(8) Uani d . . 1
H H9 1.042089 0.703764 0.313063 0.029 Uiso calc U R 1
C C10 1.0963(3) 0.65532(16) 0.36826(13) 0.0309(9) Uani d . . 1
H H10A 1.170343 0.648221 0.355989 0.037 Uiso calc U R 1
H H10B 1.101486 0.687425 0.389678 0.037 Uiso calc U R 1
C C11 1.0097(3) 0.61980(17) 0.29621(12) 0.0311(9) Uani d . . 1
H H11A 0.958408 0.628739 0.270761 0.037 Uiso calc U R 1
H H11B 1.083264 0.612529 0.283488 0.037 Uiso calc U R 1
C C12 0.6903(3) 0.58826(14) 0.41170(13) 0.0290(8) Uani d . . 1
H H12A 0.741123 0.560865 0.426264 0.035 Uiso calc U R 1
H H12B 0.646626 0.568882 0.38768 0.035 Uiso calc U R 1
C C13 0.6179(4) 0.61504(16) 0.44568(16) 0.0445(12) Uani d . . 1
H H13A 0.545096 0.596452 0.446428 0.053 Uiso calc U R 1
H H13B 0.651819 0.614116 0.476498 0.053 Uiso calc U R 1
C C14 0.5450(3) 0.71736(14) 0.44371(11) 0.0204(7) Uani d . . 1
C C15 0.4512(3) 0.70367(14) 0.47632(11) 0.0212(7) Uani d . . 1
C C16 0.5022(3) 0.67551(15) 0.51918(11) 0.0258(8) Uani d . . 1
H H16A 0.521217 0.636334 0.512276 0.039 Uiso calc U R 1
H H16B 0.448978 0.676333 0.543839 0.039 Uiso calc U R 1
H H16C 0.568679 0.696041 0.528573 0.039 Uiso calc U R 1
C C17 0.3652(3) 0.66488(16) 0.45304(12) 0.0307(9) Uani d . . 1
H H17A 0.326032 0.685878 0.429097 0.046 Uiso calc U R 1
H H17B 0.312588 0.651779 0.475616 0.046 Uiso calc U R 1
H H17C 0.402383 0.632375 0.439655 0.046 Uiso calc U R 1
C C18 0.3911(3) 0.75580(15) 0.49362(13) 0.0314(9) Uani d . . 1
H H18A 0.443626 0.78067 0.509336 0.047 Uiso calc U R 1
H H18B 0.333859 0.744258 0.514747 0.047 Uiso calc U R 1
H H18C 0.357363 0.775916 0.467858 0.047 Uiso calc U R 1
C C19 0.5172(3) 0.81849(13) 0.43099(11) 0.0186(7) Uani d . . 1
C C20 0.5488(3) 0.86028(14) 0.46208(11) 0.0223(7) Uani d . . 1
C C21 0.6398(3) 0.85032(16) 0.49656(12) 0.0295(8) Uani d . . 1
H H21A 0.71046 0.8488 0.481085 0.044 Uiso calc U R 1
H H21B 0.627061 0.814539 0.512266 0.044 Uiso calc U R 1
H H21C 0.640926 0.881144 0.518736 0.044 Uiso calc U R 1
C C22 0.4908(3) 0.91068(15) 0.46185(13) 0.0289(8) Uani d . . 1
H H22 0.512067 0.939515 0.482603 0.035 Uiso calc U R 1
C C23 0.4030(3) 0.92024(15) 0.43233(13) 0.0307(9) Uani d . . 1
C C24 0.3372(4) 0.97408(17) 0.43509(17) 0.0513(13) Uani d . . 1
H H24A 0.278641 0.973651 0.411798 0.077 Uiso calc U R 1
H H24B 0.304535 0.977104 0.465237 0.077 Uiso calc U R 1
H H24C 0.38559 1.006404 0.430025 0.077 Uiso calc U R 1
C C25 0.3751(3) 0.87852(15) 0.40115(12) 0.0275(8) Uani d . . 1
H H25 0.316075 0.885064 0.380286 0.033 Uiso calc U R 1
C C26 0.4311(3) 0.82735(14) 0.39950(11) 0.0206(7) Uani d . . 1
C C27 0.3970(3) 0.78339(15) 0.36553(11) 0.0260(8) Uani d . . 1
H H27A 0.37807 0.74852 0.381453 0.039 Uiso calc U R 1
H H27B 0.457784 0.77611 0.344856 0.039 Uiso calc U R 1
H H27C 0.332901 0.796778 0.348048 0.039 Uiso calc U R 1
C C28 1.0325(3) 0.79757(16) 0.47464(13) 0.0340(9) Uani d . . 1
H H28 1.056181 0.762622 0.491085 0.041 Uiso calc U R 1
C C29 0.9648(3) 0.83252(17) 0.49951(12) 0.0335(9) Uani d . . 1
H H29 0.948468 0.818528 0.530748 0.04 Uiso calc U R 1
C C30 0.9576(4) 0.89510(17) 0.49412(14) 0.0453(12) Uani d . . 1
H H30A 1.024616 0.912259 0.507776 0.054 Uiso calc U R 1
H H30B 0.89386 0.908928 0.511381 0.054 Uiso calc U R 1
C C31 0.9460(4) 0.91505(17) 0.44543(15) 0.0452(12) Uani d . . 1
H H31A 0.904093 0.950828 0.444851 0.054 Uiso calc U R 1
H H31B 1.019994 0.922811 0.433385 0.054 Uiso calc U R 1
C C32 0.8884(3) 0.87281(15) 0.41478(13) 0.0294(9) Uani d . . 1
H H32 0.821386 0.887973 0.398903 0.035 Uiso calc U R 1
C C33 0.9444(3) 0.83200(16) 0.38998(12) 0.0289(8) Uani d . . 1
H H33 0.91003 0.823439 0.35965 0.035 Uiso calc U R 1
C C34 1.0670(3) 0.82312(19) 0.39200(15) 0.0421(11) Uani d . . 1
H H34A 1.103076 0.854934 0.376368 0.05 Uiso calc U R 1
H H34B 1.084758 0.78825 0.375161 0.05 Uiso calc U R 1
C C35 1.1143(3) 0.81852(19) 0.43970(14) 0.0399(10) Uani d . . 1
H H35A 1.141811 0.856023 0.449299 0.048 Uiso calc U R 1
H H35B 1.177917 0.792491 0.439362 0.048 Uiso calc U R 1
C C36 0.6693(3) 0.86635(14) 0.33304(11) 0.0232(7) Uani d . . 1
C C37 0.5963(3) 0.78419(12) 0.18730(10) 0.0146(6) Uani d . . 1
C C38 0.4222(3) 0.72654(13) 0.18781(10) 0.0166(6) Uani d . . 1
C C39 0.3304(3) 0.73378(14) 0.15210(11) 0.0204(7) Uani d . . 1
H H39A 0.348856 0.712479 0.124307 0.025 Uiso calc U R 1
H H39B 0.323133 0.774086 0.143895 0.025 Uiso calc U R 1
C C40 0.2212(3) 0.71210(15) 0.17106(12) 0.0248(8) Uani d . . 1
H H40 0.161656 0.71669 0.147528 0.03 Uiso calc U R 1
C C41 0.2327(3) 0.64967(15) 0.18350(13) 0.0283(8) Uani d . . 1
H H41A 0.250848 0.627515 0.156104 0.034 Uiso calc U R 1
H H41B 0.162362 0.635409 0.19548 0.034 Uiso calc U R 1
C C42 0.3242(3) 0.64299(15) 0.21959(12) 0.0266(8) Uani d . . 1
H H42 0.331356 0.602274 0.227894 0.032 Uiso calc U R 1
C C43 0.4333(3) 0.66377(13) 0.20034(11) 0.0207(7) Uani d . . 1
H H43A 0.451927 0.641603 0.173008 0.025 Uiso calc U R 1
H H43B 0.493018 0.658753 0.223245 0.025 Uiso calc U R 1
C C44 0.3926(3) 0.76031(14) 0.22992(11) 0.0210(7) Uani d . . 1
H H44A 0.385316 0.800681 0.221911 0.025 Uiso calc U R 1
H H44B 0.451877 0.756603 0.253192 0.025 Uiso calc U R 1
C C45 0.2842(3) 0.73872(15) 0.24913(12) 0.0262(8) Uani d . . 1
H H45 0.265815 0.760967 0.276873 0.031 Uiso calc U R 1
C C46 0.1921(3) 0.74590(16) 0.21352(13) 0.0289(8) Uani d . . 1
H H46A 0.183549 0.786252 0.205649 0.035 Uiso calc U R 1
H H46B 0.121663 0.732248 0.225855 0.035 Uiso calc U R 1
C C47 0.2975(3) 0.67688(16) 0.26203(12) 0.0321(9) Uani d . . 1
H H47A 0.22866 0.662682 0.275446 0.039 Uiso calc U R 1
H H47B 0.35748 0.67271 0.28492 0.039 Uiso calc U R 1
C C48 0.5608(3) 0.73114(14) 0.12289(11) 0.0209(7) Uani d . . 1
H H48A 0.512199 0.749133 0.099807 0.025 Uiso calc U R 1
H H48B 0.55856 0.689758 0.118648 0.025 Uiso calc U R 1
C C49 0.6779(3) 0.75332(13) 0.11984(10) 0.0184(7) Uani d . . 1
H H49A 0.732452 0.722595 0.123345 0.022 Uiso calc U R 1
H H49B 0.689891 0.773029 0.090677 0.022 Uiso calc U R 1
C C50 0.7594(3) 0.83502(13) 0.16944(10) 0.0157(6) Uani d . . 1
C C51 0.8482(3) 0.84946(13) 0.13463(10) 0.0180(7) Uani d . . 1
C C52 0.7877(3) 0.87790(14) 0.09391(11) 0.0231(7) Uani d . . 1
H H52A 0.727377 0.853593 0.083316 0.035 Uiso calc U R 1
H H52B 0.83941 0.88376 0.069151 0.035 Uiso calc U R 1
H H52C 0.757998 0.914319 0.103527 0.035 Uiso calc U R 1
C C53 0.9112(3) 0.79625(14) 0.11991(11) 0.0237(7) Uani d . . 1
H H53A 0.928663 0.773191 0.146705 0.036 Uiso calc U R 1
H H53B 0.979475 0.80734 0.105094 0.036 Uiso calc U R 1
H H53C 0.865477 0.774414 0.098573 0.036 Uiso calc U R 1
C C54 0.9359(3) 0.89116(14) 0.15197(12) 0.0246(8) Uani d . . 1
H H54A 0.900131 0.925804 0.162243 0.037 Uiso calc U R 1
H H54B 0.986368 0.900074 0.12735 0.037 Uiso calc U R 1
H H54C 0.977158 0.874216 0.177391 0.037 Uiso calc U R 1
C C55 0.8111(3) 0.89765(13) 0.23308(10) 0.0158(6) Uani d . . 1
C C56 0.7900(3) 0.95571(13) 0.23328(11) 0.0190(7) Uani d . . 1
C C57 0.8548(3) 0.98921(14) 0.26162(11) 0.0219(7) Uani d . . 1
H H57 0.841271 1.028628 0.262231 0.026 Uiso calc U R 1
C C58 0.9380(3) 0.96777(14) 0.28892(11) 0.0228(7) Uani d . . 1
C C59 0.9569(3) 0.90988(14) 0.28759(11) 0.0211(7) Uani d . . 1
H H59 1.014296 0.894447 0.306005 0.025 Uiso calc U R 1
C C60 0.8946(3) 0.87400(13) 0.26024(10) 0.0171(6) Uani d . . 1
C C61 0.9173(3) 0.81147(13) 0.26002(11) 0.0199(7) Uani d . . 1
H H61A 0.981007 0.803366 0.279765 0.03 Uiso calc U R 1
H H61B 0.932678 0.79921 0.228953 0.03 Uiso calc U R 1
H H61C 0.852916 0.791218 0.271209 0.03 Uiso calc U R 1
C C62 1.0065(3) 1.00550(16) 0.31935(13) 0.0346(9) Uani d . . 1
H H62A 1.061073 0.982779 0.336 0.052 Uiso calc U R 1
H H62B 1.044223 1.033623 0.300825 0.052 Uiso calc U R 1
H H62C 0.958788 1.024626 0.340993 0.052 Uiso calc U R 1
C C63 0.7048(3) 0.98142(13) 0.20228(12) 0.0233(7) Uani d . . 1
H H63A 0.632161 0.966489 0.209758 0.035 Uiso calc U R 1
H H63B 0.721525 0.972132 0.170679 0.035 Uiso calc U R 1
H H63C 0.704969 1.022443 0.206151 0.035 Uiso calc U R 1
C C64 0.3052(3) 0.94978(15) 0.19760(12) 0.0268(8) Uani d . . 1
H H64 0.269211 0.936242 0.168809 0.032 Uiso calc U R 1
C C65 0.3888(3) 0.98820(14) 0.19139(12) 0.0285(8) Uani d . . 1
H H65 0.40253 0.997489 0.158812 0.034 Uiso calc U R 1
C C66 0.4207(4) 1.03437(15) 0.22406(14) 0.0369(10) Uani d . . 1
H H66A 0.363959 1.064258 0.222785 0.044 Uiso calc U R 1
H H66B 0.491034 1.051213 0.214363 0.044 Uiso calc U R 1
C C67 0.4336(4) 1.01375(15) 0.27319(13) 0.0354(10) Uani d . . 1
H H67A 0.488842 1.037489 0.289196 0.043 Uiso calc U R 1
H H67B 0.362679 1.018433 0.288804 0.043 Uiso calc U R 1
C C68 0.4690(3) 0.95232(15) 0.27649(11) 0.0250(8) Uani d . . 1
H H68 0.538853 0.946458 0.294243 0.03 Uiso calc U R 1
C C69 0.3953(3) 0.90695(15) 0.27904(11) 0.0257(8) Uani d . . 1
H H69 0.422211 0.875041 0.298444 0.031 Uiso calc U R 1
C C70 0.2716(3) 0.91208(17) 0.27634(13) 0.0334(9) Uani d . . 1
H H70A 0.244903 0.926318 0.305813 0.04 Uiso calc U R 1
H H70B 0.239711 0.874101 0.271523 0.04 Uiso calc U R 1
C C71 0.2297(3) 0.95102(17) 0.23852(12) 0.0316(9) Uani d . . 1
H H71A 0.154816 0.939185 0.228893 0.038 Uiso calc U R 1
H H71B 0.225132 0.990032 0.250277 0.038 Uiso calc U R 1
C C72 0.8063(4) 0.43163(18) 0.42351(14) 0.0430(11) Uani d . . 1
H H72 0.763097 0.457208 0.405963 0.052 Uiso calc U R 1
C C73 0.8916(4) 0.45161(18) 0.45087(14) 0.0446(12) Uani d . . 1
H H73 0.907064 0.490827 0.45218 0.054 Uiso calc U R 1
C C74 0.9537(4) 0.41419(18) 0.47608(13) 0.0386(10) Uani d . . 1
H H74 1.012207 0.427741 0.494842 0.046 Uiso calc U R 1
C C75 0.9321(3) 0.35791(17) 0.47445(13) 0.0352(10) Uani d . . 1
H H75 0.975365 0.332371 0.492024 0.042 Uiso calc U R 1
C C76 0.8472(3) 0.33809(17) 0.44714(13) 0.0339(9) Uani d . . 1
H H76 0.832223 0.298812 0.445957 0.041 Uiso calc U R 1
C C77 0.7842(3) 0.37468(18) 0.42173(13) 0.0354(9) Uani d . . 1
H H77 0.725707 0.36089 0.403034 0.043 Uiso calc U R 1
C C78 0.7708(4) 0.10557(18) 0.44102(14) 0.0451(12) Uani d . . 1
H H78 0.81659 0.131396 0.457166 0.054 Uiso calc U R 1
C C79 0.8166(4) 0.06080(16) 0.41809(13) 0.0378(10) Uani d . . 1
H H79 0.894041 0.055588 0.418678 0.045 Uiso calc U R 1
C C80 0.7501(3) 0.02359(16) 0.39431(13) 0.0324(9) Uani d . . 1
H H80 0.781928 -0.007172 0.378585 0.039 Uiso calc U R 1
C C81 0.6371(4) 0.03095(16) 0.39328(14) 0.0362(10) Uani d . . 1
H H81 0.591022 0.005587 0.376786 0.043 Uiso calc U R 1
C C82 0.5925(4) 0.07571(18) 0.41661(15) 0.0426(11) Uani d . . 1
H H82 0.515103 0.081153 0.416257 0.051 Uiso calc U R 1
C C83 0.6593(5) 0.11252(18) 0.44037(14) 0.0486(13) Uani d . . 1
H H83 0.627617 0.143031 0.456461 0.058 Uiso calc U R 1
C C84 0.2668(3) 0.12912(16) 0.31488(13) 0.0316(9) Uani d . . 1
H H84 0.327917 0.126944 0.29528 0.038 Uiso calc U R 1
C C85 0.2695(4) 0.10109(16) 0.35552(15) 0.0384(10) Uani d . . 1
H H85 0.332729 0.079899 0.364176 0.046 Uiso calc U R 1
C C86 0.1799(4) 0.10362(17) 0.38414(14) 0.0420(11) Uani d . . 1
H H86 0.181365 0.084197 0.412387 0.05 Uiso calc U R 1
C C87 0.0881(4) 0.13480(17) 0.37107(15) 0.0403(11) Uani d . . 1
H H87 0.026578 0.137315 0.390461 0.048 Uiso calc U R 1
C C88 0.0871(3) 0.16196(16) 0.32984(14) 0.0346(9) Uani d . . 1
H H88 0.023332 0.182204 0.320344 0.042 Uiso calc U R 1
C C89 0.1766(3) 0.16028(16) 0.30221(13) 0.0314(9) Uani d . . 1
H H89 0.176181 0.180631 0.274402 0.038 Uiso calc U R 1
C C90 0.5486(4) 0.47054(16) 0.46475(14) 0.0396(11) Uani d . . 1
H H90 0.581683 0.450361 0.440652 0.048 Uiso calc U R 1
C C91 0.6093(4) 0.48471(17) 0.50316(14) 0.0403(10) Uani d . . 1
H H91 0.684617 0.474342 0.505478 0.048 Uiso calc U R 1
C C92 0.5610(4) 0.51386(16) 0.53818(14) 0.0412(11) Uani d . . 1
H H92 0.603348 0.523316 0.564519 0.049 Uiso calc U R 1
Cl Cl1 0.80839(7) 0.72141(4) 0.49678(3) 0.02423(18) Uani d . . 1
Cl Cl2 0.63666(8) 0.69977(3) 0.28945(3) 0.02599(19) Uani d . . 1
Cl Cl3 0.48941(7) 0.88457(4) 0.13591(3) 0.02475(18) Uani d . . 1
Ge Ge1 0.71698(3) 0.76699(2) 0.39034(2) 0.01522(7) Uani d . . 1
Ge Ge2 0.59910(3) 0.83673(2) 0.24049(2) 0.01346(7) Uani d . . 1
N N1 0.5772(2) 0.76636(11) 0.42870(8) 0.0162(5) Uani d . . 1
N N2 0.6091(2) 0.67318(11) 0.42835(9) 0.0197(6) Uani d . . 1
N N3 0.7509(2) 0.63712(11) 0.39302(9) 0.0205(6) Uani d . . 1
N N4 0.7397(2) 0.85992(10) 0.20804(8) 0.0149(5) Uani d . . 1
N N5 0.6833(2) 0.79306(10) 0.15894(8) 0.0143(5) Uani d . . 1
N N6 0.5282(2) 0.74682(11) 0.16929(8) 0.0158(5) Uani d . . 1
O O1 0.6766(2) 0.91209(10) 0.34572(9) 0.0375(7) Uani d . . 1
Rh Rh1 0.86543(2) 0.79319(2) 0.44492(2) 0.01897(6) Uani d . . 1
Rh Rh2 0.65662(2) 0.79532(2) 0.31380(2) 0.01365(5) Uani d . . 1
Rh Rh3 0.46329(2) 0.90897(2) 0.21401(2) 0.01662(6) Uani d . . 1

loop_
_atom_site_aniso_label
_atom_site_aniso_U_11
_atom_site_aniso_U_22
_atom_site_aniso_U_33
_atom_site_aniso_U_12
_atom_site_aniso_U_13
_atom_site_aniso_U_23
C1 0.0134(16) 0.0239(16) 0.0136(14) -0.0016(13) -0.0021(12) 0.0007(12)
C2 0.0155(17) 0.0221(16) 0.0202(16) -0.0003(13) 0.0030(13) -0.0015(13)
C3 0.023(2) 0.038(2) 0.0259(19) 0.0110(17) 0.0036(16) 0.0050(16)
C4 0.029(2) 0.049(3) 0.027(2) 0.0154(19) -0.0022(17) 0.0047(18)
C5 0.038(3) 0.029(2) 0.060(3) 0.0140(19) 0.023(2) 0.006(2)
C6 0.033(2) 0.032(2) 0.050(3) -0.0106(18) 0.021(2) -0.0219(19)
C7 0.029(2) 0.034(2) 0.040(2) -0.0116(17) 0.0154(18) -0.0164(17)
C8 0.0160(18) 0.0281(18) 0.0288(19) 0.0029(14) 0.0034(15) 0.0097(15)
C9 0.0169(18) 0.0237(17) 0.0329(19) 0.0010(14) 0.0072(15) 0.0053(15)
C10 0.0157(19) 0.042(2) 0.035(2) 0.0029(16) 0.0029(16) -0.0140(17)
C11 0.021(2) 0.051(2) 0.0210(18) 0.0006(18) 0.0038(15) -0.0023(17)
C12 0.032(2) 0.0175(16) 0.038(2) -0.0044(15) 0.0140(17) 0.0000(15)
C13 0.043(3) 0.026(2) 0.065(3) 0.0024(19) 0.030(2) 0.011(2)
C14 0.0167(17) 0.0255(17) 0.0191(16) -0.0008(14) 0.0023(13) 0.0020(13)
C15 0.0172(17) 0.0267(17) 0.0200(16) -0.0017(14) 0.0051(13) 0.0041(14)
C16 0.029(2) 0.0305(19) 0.0180(16) 0.0001(16) 0.0036(15) 0.0038(14)
C17 0.024(2) 0.041(2) 0.0274(19) -0.0067(17) 0.0050(16) 0.0042(17)
C18 0.029(2) 0.035(2) 0.031(2) 0.0032(17) 0.0172(17) 0.0075(16)
C19 0.0188(18) 0.0194(16) 0.0177(15) 0.0008(13) 0.0047(13) 0.0028(13)
C20 0.0190(18) 0.0233(17) 0.0246(17) -0.0024(14) 0.0048(14) -0.0012(14)
C21 0.026(2) 0.039(2) 0.0240(18) 0.0010(17) -0.0012(16) -0.0110(16)
C22 0.031(2) 0.0236(18) 0.032(2) -0.0006(16) 0.0039(17) -0.0053(15)
C23 0.026(2) 0.0267(19) 0.040(2) 0.0045(16) 0.0108(18) 0.0067(16)
C24 0.050(3) 0.031(2) 0.073(3) 0.019(2) 0.003(3) 0.004(2)
C25 0.0174(19) 0.036(2) 0.0287(19) 0.0026(16) 0.0029(15) 0.0125(16)
C26 0.0145(17) 0.0272(18) 0.0204(16) -0.0010(14) 0.0050(13) 0.0052(14)
C27 0.0196(19) 0.037(2) 0.0213(17) -0.0004(16) -0.0017(14) 0.0037(15)
C28 0.030(2) 0.036(2) 0.036(2) -0.0086(18) -0.0168(18) 0.0133(18)
C29 0.037(2) 0.043(2) 0.0199(18) -0.0135(19) -0.0132(17) -0.0010(16)
C30 0.056(3) 0.041(2) 0.039(2) -0.011(2) -0.015(2) -0.0114(19)
C31 0.056(3) 0.030(2) 0.049(3) -0.010(2) -0.019(2) 0.0029(19)
C32 0.030(2) 0.0257(18) 0.032(2) -0.0063(16) -0.0097(17) 0.0097(16)
C33 0.027(2) 0.035(2) 0.0255(18) -0.0092(17) -0.0004(16) 0.0082(16)
C34 0.024(2) 0.049(3) 0.053(3) -0.0073(19) 0.004(2) 0.015(2)
C35 0.020(2) 0.053(3) 0.046(3) -0.0051(19) -0.0068(19) 0.003(2)
C36 0.025(2) 0.0249(18) 0.0192(17) -0.0006(15) -0.0076(14) 0.0020(14)
C37 0.0147(16) 0.0155(15) 0.0134(14) 0.0050(12) -0.0005(12) 0.0039(11)
C38 0.0155(17) 0.0177(15) 0.0165(15) -0.0058(13) 0.0013(13) 0.0000(12)
C39 0.0154(17) 0.0229(17) 0.0228(17) -0.0005(14) -0.0047(14) -0.0024(13)
C40 0.0150(17) 0.033(2) 0.0266(18) -0.0019(15) -0.0044(14) -0.0028(15)
C41 0.020(2) 0.0295(19) 0.035(2) -0.0103(16) 0.0007(16) -0.0020(16)
C42 0.022(2) 0.0241(18) 0.034(2) -0.0099(15) 0.0033(16) 0.0076(15)
C43 0.0172(18) 0.0221(17) 0.0229(17) -0.0020(14) -0.0008(14) 0.0052(14)
C44 0.0163(17) 0.0257(17) 0.0210(16) -0.0036(14) 0.0041(14) -0.0032(14)
C45 0.0145(18) 0.038(2) 0.0265(18) -0.0080(15) 0.0064(15) -0.0091(16)
C46 0.0157(19) 0.033(2) 0.038(2) -0.0033(15) 0.0035(16) -0.0085(17)
C47 0.021(2) 0.049(2) 0.0261(19) -0.0157(18) 0.0041(16) 0.0053(17)
C48 0.0211(18) 0.0254(17) 0.0163(15) -0.0016(14) 0.0022(14) -0.0016(13)
C49 0.0212(18) 0.0200(16) 0.0140(14) -0.0035(13) 0.0019(13) -0.0026(12)
C50 0.0182(17) 0.0160(15) 0.0130(14) 0.0012(13) 0.0004(12) 0.0004(12)
C51 0.0192(18) 0.0184(15) 0.0165(15) -0.0004(13) 0.0070(13) 0.0022(12)
C52 0.026(2) 0.0263(18) 0.0168(16) -0.0010(15) 0.0056(14) 0.0044(14)
C53 0.0215(19) 0.0270(18) 0.0227(17) -0.0025(15) 0.0072(14) 0.0005(14)
C54 0.025(2) 0.0226(17) 0.0260(18) -0.0073(15) 0.0094(15) 0.0004(14)
C55 0.0138(16) 0.0180(15) 0.0156(14) -0.0040(12) 0.0028(12) -0.0026(12)
C56 0.0176(17) 0.0186(16) 0.0210(16) -0.0026(13) 0.0061(13) -0.0001(13)
C57 0.0224(19) 0.0161(15) 0.0275(18) -0.0036(14) 0.0115(15) -0.0017(13)
C58 0.0215(19) 0.0254(18) 0.0215(17) -0.0082(15) 0.0052(14) -0.0068(14)
C59 0.0145(17) 0.0287(18) 0.0200(16) -0.0044(14) 0.0016(13) 0.0019(14)
C60 0.0137(16) 0.0212(16) 0.0164(15) -0.0003(13) 0.0040(13) 0.0003(13)
C61 0.0140(17) 0.0228(16) 0.0230(17) 0.0007(13) 0.0030(14) 0.0021(13)
C62 0.031(2) 0.036(2) 0.036(2) -0.0088(18) -0.0007(18) -0.0115(17)
C63 0.0210(19) 0.0168(16) 0.0320(19) -0.0007(14) 0.0026(15) 0.0036(14)
C64 0.026(2) 0.033(2) 0.0216(17) 0.0123(16) -0.0064(15) 0.0041(15)
C65 0.039(2) 0.0215(17) 0.0243(18) 0.0109(16) -0.0057(16) 0.0047(14)
C66 0.039(3) 0.0239(19) 0.048(3) 0.0065(18) -0.005(2) 0.0009(17)
C67 0.038(3) 0.030(2) 0.037(2) 0.0089(18) -0.0125(19) -0.0114(17)
C68 0.027(2) 0.0298(19) 0.0178(16) 0.0095(16) -0.0039(14) -0.0066(14)
C69 0.028(2) 0.035(2) 0.0139(15) 0.0119(16) 0.0032(14) 0.0038(14)
C70 0.027(2) 0.042(2) 0.031(2) 0.0080(18) 0.0089(17) 0.0057(17)
C71 0.024(2) 0.041(2) 0.030(2) 0.0104(17) 0.0011(16) -0.0009(17)
C72 0.058(3) 0.040(2) 0.030(2) 0.017(2) -0.006(2) 0.0010(18)
C73 0.071(4) 0.032(2) 0.031(2) 0.002(2) 0.000(2) -0.0027(18)
C74 0.046(3) 0.048(3) 0.0220(19) -0.005(2) -0.0046(18) 0.0035(18)
C75 0.035(2) 0.045(2) 0.026(2) 0.0033(19) 0.0029(18) 0.0121(17)
C76 0.031(2) 0.034(2) 0.037(2) -0.0022(18) 0.0126(18) 0.0033(18)
C77 0.025(2) 0.050(3) 0.031(2) 0.0025(19) -0.0008(17) -0.0027(18)
C78 0.065(4) 0.035(2) 0.035(2) 0.000(2) -0.010(2) -0.0075(18)
C79 0.046(3) 0.031(2) 0.036(2) 0.0011(19) -0.012(2) 0.0005(17)
C80 0.037(2) 0.0248(19) 0.035(2) 0.0024(17) -0.0021(18) -0.0046(16)
C81 0.040(3) 0.030(2) 0.039(2) -0.0017(18) 0.0013(19) -0.0011(17)
C82 0.041(3) 0.041(2) 0.047(3) 0.005(2) 0.020(2) 0.007(2)
C83 0.081(4) 0.033(2) 0.033(2) 0.004(2) 0.021(2) -0.0060(19)
C84 0.031(2) 0.035(2) 0.029(2) -0.0040(18) 0.0061(17) -0.0088(17)
C85 0.040(3) 0.028(2) 0.047(3) 0.0071(18) -0.011(2) -0.0054(18)
C86 0.062(3) 0.035(2) 0.029(2) -0.010(2) 0.002(2) 0.0016(18)
C87 0.034(3) 0.041(2) 0.047(3) -0.017(2) 0.017(2) -0.020(2)
C88 0.021(2) 0.033(2) 0.050(3) 0.0035(17) -0.0069(18) -0.0135(19)
C89 0.035(2) 0.033(2) 0.0260(19) -0.0059(18) -0.0076(17) -0.0054(16)
C90 0.059(3) 0.025(2) 0.035(2) -0.009(2) 0.013(2) -0.0058(17)
C91 0.047(3) 0.033(2) 0.041(2) -0.007(2) 0.003(2) 0.0040(19)
C92 0.062(3) 0.032(2) 0.029(2) -0.016(2) 0.004(2) -0.0046(17)
Cl1 0.0238(5) 0.0307(4) 0.0181(4) -0.0022(4) -0.0032(3) 0.0056(3)
Cl2 0.0339(5) 0.0194(4) 0.0244(4) 0.0028(4) -0.0115(4) -0.0029(3)
Cl3 0.0279(5) 0.0305(4) 0.0158(4) 0.0086(4) -0.0004(3) 0.0016(3)
Ge1 0.01410(17) 0.01911(17) 0.01247(15) -0.00101(14) 0.00060(13) 0.00162(13)
Ge2 0.01297(17) 0.01579(15) 0.01166(15) -0.00059(13) 0.00101(12) 0.00046(12)
N1 0.0141(14) 0.0216(14) 0.0129(12) 0.0002(11) -0.0006(10) 0.0008(10)
N2 0.0156(15) 0.0209(14) 0.0228(14) -0.0020(11) 0.0056(12) 0.0022(11)
N3 0.0217(16) 0.0182(13) 0.0218(14) -0.0036(12) 0.0061(12) 0.0003(11)
N4 0.0139(14) 0.0160(12) 0.0147(12) -0.0013(11) 0.0015(10) 0.0014(10)
N5 0.0152(14) 0.0165(12) 0.0112(11) -0.0029(11) 0.0040(10) -0.0009(10)
N6 0.0133(14) 0.0198(13) 0.0142(12) -0.0028(11) -0.0007(11) 0.0004(10)
O1 0.051(2) 0.0218(13) 0.0388(16) 0.0031(13) -0.0243(14) -0.0060(12)
Rh1 0.01734(14) 0.02372(13) 0.01575(12) -0.00241(11) -0.00314(10) 0.00178(10)
Rh2 0.01333(12) 0.01641(11) 0.01120(11) -0.00090(10) 0.00008(9) 0.00073(9)
Rh3 0.01695(13) 0.01805(12) 0.01486(12) 0.00272(10) 0.00017(10) 0.00098(10)

loop_
_atom_type_symbol
_atom_type_description
_atom_type_scat_dispersion_real
_atom_type_scat_dispersion_imag
_atom_type_scat_source
C C 0.0033 0.0016 'International Tables Vol C Tables 4.2.6.8 and 6.1.1.4'
H H 0.0000 0.0000 'International Tables Vol C Tables 4.2.6.8 and 6.1.1.4'
Cl Cl 0.1484 0.1585 'International Tables Vol C Tables 4.2.6.8 and 6.1.1.4'
Ge Ge 0.1547 1.8001 'International Tables Vol C Tables 4.2.6.8 and 6.1.1.4'
N N 0.0061 0.0033 'International Tables Vol C Tables 4.2.6.8 and 6.1.1.4'
O O 0.0106 0.0060 'International Tables Vol C Tables 4.2.6.8 and 6.1.1.4'
Rh Rh -1.1178 0.9187 'International Tables Vol C Tables 4.2.6.8 and 6.1.1.4'

loop_
_geom_angle_atom_site_label_1
_geom_angle_atom_site_label_2
_geom_angle_atom_site_label_3
_geom_angle_site_symmetry_1
_geom_angle_site_symmetry_3
_geom_angle
N3 C1 N2 . . 109.3(3)
N3 C1 Ge1 . . 138.4(2)
N2 C1 Ge1 . . 112.2(2)
N3 C2 C8 . . 111.7(3)
N3 C2 C3 . . 107.5(3)
C8 C2 C3 . . 108.8(3)
N3 C2 C7 . . 108.9(3)
C8 C2 C7 . . 109.6(3)
C3 C2 C7 . . 110.2(3)
C2 C3 C4 . . 109.6(3)
C2 C3 H3A . . 109.7
C4 C3 H3A . . 109.7
C2 C3 H3B . . 109.7
C4 C3 H3B . . 109.7
H3A C3 H3B . . 108.2
C10 C4 C5 . . 109.6(3)
C10 C4 C3 . . 109.4(3)
C5 C4 C3 . . 109.6(4)
C10 C4 H4 . . 109.4
C5 C4 H4 . . 109.4
C3 C4 H4 . . 109.4
C6 C5 C4 . . 109.5(3)
C6 C5 H5A . . 109.8
C4 C5 H5A . . 109.8
C6 C5 H5B . . 109.8
C4 C5 H5B . . 109.8
H5A C5 H5B . . 108.2
C5 C6 C11 . . 109.6(3)
C5 C6 C7 . . 110.8(3)
C11 C6 C7 . . 109.2(3)
C5 C6 H6 . . 109.1
C11 C6 H6 . . 109.1
C7 C6 H6 . . 109.1
C6 C7 C2 . . 108.9(3)
C6 C7 H7A . . 109.9
C2 C7 H7A . . 109.9
C6 C7 H7B . . 109.9
C2 C7 H7B . . 109.9
H7A C7 H7B . . 108.3
C2 C8 C9 . . 109.0(3)
C2 C8 H8A . . 109.9
C9 C8 H8A . . 109.9
C2 C8 H8B . . 109.9
C9 C8 H8B . . 109.9
H8A C8 H8B . . 108.3
C10 C9 C11 . . 109.3(3)
C10 C9 C8 . . 109.7(3)
C11 C9 C8 . . 109.7(3)
C10 C9 H9 . . 109.4
C11 C9 H9 . . 109.4
C8 C9 H9 . . 109.4
C4 C10 C9 . . 109.0(3)
C4 C10 H10A . . 109.9
C9 C10 H10A . . 109.9
C4 C10 H10B . . 109.9
C9 C10 H10B . . 109.9
H10A C10 H10B . . 108.3
C6 C11 C9 . . 108.9(3)
C6 C11 H11A . . 109.9
C9 C11 H11A . . 109.9
C6 C11 H11B . . 109.9
C9 C11 H11B . . 109.9
H11A C11 H11B . . 108.3
N3 C12 C13 . . 102.6(3)
N3 C12 H12A . . 111.2
C13 C12 H12A . . 111.2
N3 C12 H12B . . 111.2
C13 C12 H12B . . 111.2
H12A C12 H12B . . 109.2
N2 C13 C12 . . 102.0(3)
N2 C13 H13A . . 111.4
C12 C13 H13A . . 111.4
N2 C13 H13B . . 111.4
C12 C13 H13B . . 111.4
H13A C13 H13B . . 109.2
N1 C14 N2 . . 112.9(3)
N1 C14 C15 . . 129.0(3)
N2 C14 C15 . . 118.1(3)
C18 C15 C14 . . 113.6(3)
C18 C15 C17 . . 107.8(3)
C14 C15 C17 . . 110.7(3)
C18 C15 C16 . . 105.4(3)
C14 C15 C16 . . 107.9(3)
C17 C15 C16 . . 111.3(3)
C15 C16 H16A . . 109.5
C15 C16 H16B . . 109.5
H16A C16 H16B . . 109.5
C15 C16 H16C . . 109.5
H16A C16 H16C . . 109.5
H16B C16 H16C . . 109.5
C15 C17 H17A . . 109.5
C15 C17 H17B . . 109.5
H17A C17 H17B . . 109.5
C15 C17 H17C . . 109.5
H17A C17 H17C . . 109.5
H17B C17 H17C . . 109.5
C15 C18 H18A . . 109.5
C15 C18 H18B . . 109.5
H18A C18 H18B . . 109.5
C15 C18 H18C . . 109.5
H18A C18 H18C . . 109.5
H18B C18 H18C . . 109.5
C20 C19 C26 . . 121.3(3)
C20 C19 N1 . . 120.4(3)
C26 C19 N1 . . 118.2(3)
C22 C20 C19 . . 118.3(3)
C22 C20 C21 . . 120.4(3)
C19 C20 C21 . . 121.3(3)
C20 C21 H21A . . 109.5
C20 C21 H21B . . 109.5
H21A C21 H21B . . 109.5
C20 C21 H21C . . 109.5
H21A C21 H21C . . 109.5
H21B C21 H21C . . 109.5
C23 C22 C20 . . 122.1(3)
C23 C22 H22 . . 119.0
C20 C22 H22 . . 119.0
C22 C23 C25 . . 118.4(3)
C22 C23 C24 . . 120.6(4)
C25 C23 C24 . . 121.0(4)
C23 C24 H24A . . 109.5
C23 C24 H24B . . 109.5
H24A C24 H24B . . 109.5
C23 C24 H24C . . 109.5
H24A C24 H24C . . 109.5
H24B C24 H24C . . 109.5
C23 C25 C26 . . 122.0(4)
C23 C25 H25 . . 119.0
C26 C25 H25 . . 119.0
C25 C26 C19 . . 117.9(3)
C25 C26 C27 . . 120.0(3)
C19 C26 C27 . . 122.1(3)
C26 C27 H27A . . 109.5
C26 C27 H27B . . 109.5
H27A C27 H27B . . 109.5
C26 C27 H27C . . 109.5
H27A C27 H27C . . 109.5
H27B C27 H27C . . 109.5
C29 C28 C35 . . 124.1(4)
C29 C28 Rh1 . . 71.7(2)
C35 C28 Rh1 . . 110.8(3)
C29 C28 H28 . . 114.2
C35 C28 H28 . . 114.2
Rh1 C28 H28 . . 114.2
C28 C29 C30 . . 124.9(4)
C28 C29 Rh1 . . 71.6(2)
C30 C29 Rh1 . . 108.3(3)
C28 C29 H29 . . 114.5
C30 C29 H29 . . 114.5
Rh1 C29 H29 . . 114.5
C29 C30 C31 . . 114.5(3)
C29 C30 H30A . . 108.6
C31 C30 H30A . . 108.6
C29 C30 H30B . . 108.6
C31 C30 H30B . . 108.6
H30A C30 H30B . . 107.6
C32 C31 C30 . . 113.1(3)
C32 C31 H31A . . 109.0
C30 C31 H31A . . 109.0
C32 C31 H31B . . 109.0
C30 C31 H31B . . 109.0
H31A C31 H31B . . 107.8
C33 C32 C31 . . 123.1(4)
C33 C32 Rh1 . . 70.6(2)
C31 C32 Rh1 . . 114.0(3)
C33 C32 H32 . . 114.0
C31 C32 H32 . . 114.0
Rh1 C32 H32 . . 114.0
C32 C33 C34 . . 124.6(4)
C32 C33 Rh1 . . 70.7(2)
C34 C33 Rh1 . . 111.8(3)
C32 C33 H33 . . 114.0
C34 C33 H33 . . 114.0
Rh1 C33 H33 . . 114.0
C33 C34 C35 . . 114.1(4)
C33 C34 H34A . . 108.7
C35 C34 H34A . . 108.7
C33 C34 H34B . . 108.7
C35 C34 H34B . . 108.7
H34A C34 H34B . . 107.6
C34 C35 C28 . . 113.9(3)
C34 C35 H35A . . 108.8
C28 C35 H35A . . 108.8
C34 C35 H35B . . 108.8
C28 C35 H35B . . 108.8
H35A C35 H35B . . 107.7
O1 C36 Rh2 . . 179.3(4)
N6 C37 N5 . . 110.1(3)
N6 C37 Ge2 . . 137.4(2)
N5 C37 Ge2 . . 112.1(2)
N6 C38 C44 . . 110.2(2)
N6 C38 C39 . . 109.8(3)
C44 C38 C39 . . 108.7(3)
N6 C38 C43 . . 109.1(3)
C44 C38 C43 . . 109.6(3)
C39 C38 C43 . . 109.5(3)
C38 C39 C40 . . 109.8(3)
C38 C39 H39A . . 109.7
C40 C39 H39A . . 109.7
C38 C39 H39B . . 109.7
C40 C39 H39B . . 109.7
H39A C39 H39B . . 108.2
C46 C40 C41 . . 109.5(3)
C46 C40 C39 . . 109.5(3)
C41 C40 C39 . . 109.5(3)
C46 C40 H40 . . 109.4
C41 C40 H40 . . 109.4
C39 C40 H40 . . 109.4
C40 C41 C42 . . 109.1(3)
C40 C41 H41A . . 109.9
C42 C41 H41A . . 109.9
C40 C41 H41B . . 109.9
C42 C41 H41B . . 109.9
H41A C41 H41B . . 108.3
C47 C42 C43 . . 109.3(3)
C47 C42 C41 . . 110.5(3)
C43 C42 C41 . . 109.5(3)
C47 C42 H42 . . 109.2
C43 C42 H42 . . 109.2
C41 C42 H42 . . 109.2
C42 C43 C38 . . 109.0(3)
C42 C43 H43A . . 109.9
C38 C43 H43A . . 109.9
C42 C43 H43B . . 109.9
C38 C43 H43B . . 109.9
H43A C43 H43B . . 108.3
C38 C44 C45 . . 109.9(3)
C38 C44 H44A . . 109.7
C45 C44 H44A . . 109.7
C38 C44 H44B . . 109.7
C45 C44 H44B . . 109.7
H44A C44 H44B . . 108.2
C47 C45 C46 . . 110.6(3)
C47 C45 C44 . . 109.0(3)
C46 C45 C44 . . 109.6(3)
C47 C45 H45 . . 109.2
C46 C45 H45 . . 109.2
C44 C45 H45 . . 109.2
C45 C46 C40 . . 108.9(3)
C45 C46 H46A . . 109.9
C40 C46 H46A . . 109.9
C45 C46 H46B . . 109.9
C40 C46 H46B . . 109.9
H46A C46 H46B . . 108.3
C45 C47 C42 . . 109.1(3)
C45 C47 H47A . . 109.9
C42 C47 H47A . . 109.9
C45 C47 H47B . . 109.9
C42 C47 H47B . . 109.9
H47A C47 H47B . . 108.3
N6 C48 C49 . . 103.5(3)
N6 C48 H48A . . 111.1
C49 C48 H48A . . 111.1
N6 C48 H48B . . 111.1
C49 C48 H48B . . 111.1
H48A C48 H48B . . 109.0
N5 C49 C48 . . 101.7(2)
N5 C49 H49A . . 111.4
C48 C49 H49A . . 111.4
N5 C49 H49B . . 111.4
C48 C49 H49B . . 111.4
H49A C49 H49B . . 109.3
N4 C50 N5 . . 112.7(3)
N4 C50 C51 . . 128.2(3)
N5 C50 C51 . . 118.9(3)
C54 C51 C50 . . 114.4(3)
C54 C51 C53 . . 106.0(3)
C50 C51 C53 . . 111.2(3)
C54 C51 C52 . . 107.1(3)
C50 C51 C52 . . 106.3(3)
C53 C51 C52 . . 111.8(3)
C51 C52 H52A . . 109.5
C51 C52 H52B . . 109.5
H52A C52 H52B . . 109.5
C51 C52 H52C . . 109.5
H52A C52 H52C . . 109.5
H52B C52 H52C . . 109.5
C51 C53 H53A . . 109.5
C51 C53 H53B . . 109.5
H53A C53 H53B . . 109.5
C51 C53 H53C . . 109.5
H53A C53 H53C . . 109.5
H53B C53 H53C . . 109.5
C51 C54 H54A . . 109.5
C51 C54 H54B . . 109.5
H54A C54 H54B . . 109.5
C51 C54 H54C . . 109.5
H54A C54 H54C . . 109.5
H54B C54 H54C . . 109.5
C60 C55 C56 . . 121.5(3)
C60 C55 N4 . . 117.9(3)
C56 C55 N4 . . 120.2(3)
C57 C56 C55 . . 117.6(3)
C57 C56 C63 . . 120.8(3)
C55 C56 C63 . . 121.5(3)
C58 C57 C56 . . 122.9(3)
C58 C57 H57 . . 118.6
C56 C57 H57 . . 118.6
C57 C58 C59 . . 117.8(3)
C57 C58 C62 . . 121.3(3)
C59 C58 C62 . . 120.8(3)
C60 C59 C58 . . 122.2(3)
C60 C59 H59 . . 118.9
C58 C59 H59 . . 118.9
C59 C60 C55 . . 118.0(3)
C59 C60 C61 . . 120.5(3)
C55 C60 C61 . . 121.5(3)
C60 C61 H61A . . 109.5
C60 C61 H61B . . 109.5
H61A C61 H61B . . 109.5
C60 C61 H61C . . 109.5
H61A C61 H61C . . 109.5
H61B C61 H61C . . 109.5
C58 C62 H62A . . 109.5
C58 C62 H62B . . 109.5
H62A C62 H62B . . 109.5
C58 C62 H62C . . 109.5
H62A C62 H62C . . 109.5
H62B C62 H62C . . 109.5
C56 C63 H63A . . 109.5
C56 C63 H63B . . 109.5
H63A C63 H63B . . 109.5
C56 C63 H63C . . 109.5
H63A C63 H63C . . 109.5
H63B C63 H63C . . 109.5
C65 C64 C71 . . 123.1(3)
C65 C64 Rh3 . . 71.1(2)
C71 C64 Rh3 . . 111.7(2)
C65 C64 H64 . . 114.4
C71 C64 H64 . . 114.4
Rh3 C64 H64 . . 114.4
C64 C65 C66 . . 125.4(4)
C64 C65 Rh3 . . 72.2(2)
C66 C65 Rh3 . . 109.3(2)
C64 C65 H65 . . 114.0
C66 C65 H65 . . 114.0
Rh3 C65 H65 . . 114.0
C65 C66 C67 . . 113.1(3)
C65 C66 H66A . . 109.0
C67 C66 H66A . . 109.0
C65 C66 H66B . . 109.0
C67 C66 H66B . . 109.0
H66A C66 H66B . . 107.8
C68 C67 C66 . . 113.0(3)
C68 C67 H67A . . 109.0
C66 C67 H67A . . 109.0
C68 C67 H67B . . 109.0
C66 C67 H67B . . 109.0
H67A C67 H67B . . 107.8
C69 C68 C67 . . 123.9(3)
C69 C68 Rh3 . . 70.13(19)
C67 C68 Rh3 . . 114.0(2)
C69 C68 H68 . . 113.8
C67 C68 H68 . . 113.8
Rh3 C68 H68 . . 113.8
C68 C69 C70 . . 124.9(3)
C68 C69 Rh3 . . 70.86(19)
C70 C69 Rh3 . . 110.9(2)
C68 C69 H69 . . 114.1
C70 C69 H69 . . 114.1
Rh3 C69 H69 . . 114.1
C69 C70 C71 . . 114.0(3)
C69 C70 H70A . . 108.7
C71 C70 H70A . . 108.7
C69 C70 H70B . . 108.7
C71 C70 H70B . . 108.7
H70A C70 H70B . . 107.6
C64 C71 C70 . . 111.4(3)
C64 C71 H71A . . 109.3
C70 C71 H71A . . 109.3
C64 C71 H71B . . 109.3
C70 C71 H71B . . 109.3
H71A C71 H71B . . 108.0
C77 C72 C73 . . 120.1(4)
C77 C72 H72 . . 120.0
C73 C72 H72 . . 120.0
C74 C73 C72 . . 119.4(4)
C74 C73 H73 . . 120.3
C72 C73 H73 . . 120.3
C75 C74 C73 . . 120.7(4)
C75 C74 H74 . . 119.6
C73 C74 H74 . . 119.6
C74 C75 C76 . . 119.8(4)
C74 C75 H75 . . 120.1
C76 C75 H75 . . 120.1
C77 C76 C75 . . 120.5(4)
C77 C76 H76 . . 119.7
C75 C76 H76 . . 119.7
C76 C77 C72 . . 119.5(4)
C76 C77 H77 . . 120.2
C72 C77 H77 . . 120.2
C83 C78 C79 . . 119.6(4)
C83 C78 H78 . . 120.2
C79 C78 H78 . . 120.2
C78 C79 C80 . . 120.1(4)
C78 C79 H79 . . 119.9
C80 C79 H79 . . 119.9
C79 C80 C81 . . 120.2(4)
C79 C80 H80 . . 119.9
C81 C80 H80 . . 119.9
C82 C81 C80 . . 118.9(4)
C82 C81 H81 . . 120.5
C80 C81 H81 . . 120.5
C83 C82 C81 . . 120.5(5)
C83 C82 H82 . . 119.8
C81 C82 H82 . . 119.8
C78 C83 C82 . . 120.6(4)
C78 C83 H83 . . 119.7
C82 C83 H83 . . 119.7
C85 C84 C89 . . 120.6(4)
C85 C84 H84 . . 119.7
C89 C84 H84 . . 119.7
C84 C85 C86 . . 120.0(4)
C84 C85 H85 . . 120.0
C86 C85 H85 . . 120.0
C87 C86 C85 . . 119.4(4)
C87 C86 H86 . . 120.3
C85 C86 H86 . . 120.3
C88 C87 C86 . . 119.4(4)
C88 C87 H87 . . 120.3
C86 C87 H87 . . 120.3
C89 C88 C87 . . 120.9(4)
C89 C88 H88 . . 119.5
C87 C88 H88 . . 119.5
C84 C89 C88 . . 119.7(4)
C84 C89 H89 . . 120.2
C88 C89 H89 . . 120.2
C91 C90 C92 . 3_666 119.1(4)
C91 C90 H90 . . 120.4
C92 C90 H90 3_666 . 120.4
C92 C91 C90 . . 120.3(4)
C92 C91 H91 . . 119.8
C90 C91 H91 . . 119.8
C91 C92 C90 . 3_666 120.5(4)
C91 C92 H92 . . 119.7
C90 C92 H92 3_666 . 119.7
C1 Ge1 N1 . . 78.78(12)
C1 Ge1 Rh2 . . 113.04(9)
N1 Ge1 Rh2 . . 105.56(7)
C1 Ge1 Rh1 . . 102.57(9)
N1 Ge1 Rh1 . . 104.29(7)
Rh2 Ge1 Rh1 . . 137.002(17)
C37 Ge2 N4 . . 78.84(12)
C37 Ge2 Rh2 . . 115.94(8)
N4 Ge2 Rh2 . . 106.74(7)
C37 Ge2 Rh3 . . 100.43(9)
N4 Ge2 Rh3 . . 102.92(7)
Rh2 Ge2 Rh3 . . 136.459(16)
C14 N1 C19 . . 126.4(3)
C14 N1 Ge1 . . 116.6(2)
C19 N1 Ge1 . . 116.4(2)
C1 N2 C14 . . 119.4(3)
C1 N2 C13 . . 109.0(3)
C14 N2 C13 . . 129.3(3)
C1 N3 C12 . . 110.6(3)
C1 N3 C2 . . 129.2(3)
C12 N3 C2 . . 119.8(3)
C50 N4 C55 . . 127.4(3)
C50 N4 Ge2 . . 116.8(2)
C55 N4 Ge2 . . 115.43(19)
C37 N5 C50 . . 119.4(3)
C37 N5 C49 . . 110.3(2)
C50 N5 C49 . . 130.2(2)
C37 N6 C48 . . 111.4(3)
C37 N6 C38 . . 127.8(3)
C48 N6 C38 . . 120.3(2)
C33 Rh1 C32 . . 38.71(14)
C33 Rh1 C28 . . 81.64(15)
C32 Rh1 C28 . . 89.82(15)
C33 Rh1 C29 . . 97.04(15)
C32 Rh1 C29 . . 81.48(14)
C28 Rh1 C29 . . 36.69(15)
C33 Rh1 Cl1 . . 160.02(11)
C32 Rh1 Cl1 . . 161.19(11)
C28 Rh1 Cl1 . . 93.18(10)
C29 Rh1 Cl1 . . 89.89(10)
C33 Rh1 Ge1 . . 87.08(11)
C32 Rh1 Ge1 . . 93.01(10)
C28 Rh1 Ge1 . . 158.14(11)
C29 Rh1 Ge1 . . 164.86(12)
Cl1 Rh1 Ge1 . . 91.08(2)
C36 Rh2 Cl2 . . 178.63(12)
C36 Rh2 Ge1 . . 86.83(10)
Cl2 Rh2 Ge1 . . 92.45(2)
C36 Rh2 Ge2 . . 85.56(10)
Cl2 Rh2 Ge2 . . 95.17(2)
Ge1 Rh2 Ge2 . . 172.380(15)
C69 Rh3 C68 . . 39.01(14)
C69 Rh3 C65 . . 97.46(14)
C68 Rh3 C65 . . 81.56(13)
C69 Rh3 C64 . . 81.61(13)
C68 Rh3 C64 . . 89.59(14)
C65 Rh3 C64 . . 36.69(14)
C69 Rh3 Cl3 . . 158.41(11)
C68 Rh3 Cl3 . . 162.16(11)
C65 Rh3 Cl3 . . 88.66(10)
C64 Rh3 Cl3 . . 91.43(9)
C69 Rh3 Ge2 . . 88.19(10)
C68 Rh3 Ge2 . . 92.91(10)
C65 Rh3 Ge2 . . 162.62(11)
C64 Rh3 Ge2 . . 160.47(10)
Cl3 Rh3 Ge2 . . 92.06(2)

loop_
_geom_bond_atom_site_label_1
_geom_bond_atom_site_label_2
_geom_bond_site_symmetry_2
_geom_bond_distance
C1 N3 . 1.320(4)
C1 N2 . 1.379(4)
C1 Ge1 . 1.997(3)
C2 N3 . 1.486(4)
C2 C8 . 1.517(4)
C2 C3 . 1.525(5)
C2 C7 . 1.532(5)
C3 C4 . 1.537(5)
C3 H3A . 0.99
C3 H3B . 0.99
C4 C10 . 1.516(5)
C4 C5 . 1.519(6)
C4 H4 . 1.0
C5 C6 . 1.516(6)
C5 H5A . 0.99
C5 H5B . 0.99
C6 C11 . 1.521(5)
C6 C7 . 1.527(5)
C6 H6 . 1.0
C7 H7A . 0.99
C7 H7B . 0.99
C8 C9 . 1.543(5)
C8 H8A . 0.99
C8 H8B . 0.99
C9 C10 . 1.530(5)
C9 C11 . 1.532(5)
C9 H9 . 1.0
C10 H10A . 0.99
C10 H10B . 0.99
C11 H11A . 0.99
C11 H11B . 0.99
C12 N3 . 1.484(4)
C12 C13 . 1.485(5)
C12 H12A . 0.99
C12 H12B . 0.99
C13 N2 . 1.474(4)
C13 H13A . 0.99
C13 H13B . 0.99
C14 N1 . 1.306(4)
C14 N2 . 1.386(4)
C14 C15 . 1.537(4)
C15 C18 . 1.528(5)
C15 C17 . 1.545(5)
C15 C16 . 1.548(5)
C16 H16A . 0.98
C16 H16B . 0.98
C16 H16C . 0.98
C17 H17A . 0.98
C17 H17B . 0.98
C17 H17C . 0.98
C18 H18A . 0.98
C18 H18B . 0.98
C18 H18C . 0.98
C19 C20 . 1.399(5)
C19 C26 . 1.403(5)
C19 N1 . 1.438(4)
C20 C22 . 1.388(5)
C20 C21 . 1.508(5)
C21 H21A . 0.98
C21 H21B . 0.98
C21 H21C . 0.98
C22 C23 . 1.384(5)
C22 H22 . 0.95
C23 C25 . 1.388(5)
C23 C24 . 1.511(5)
C24 H24A . 0.98
C24 H24B . 0.98
C24 H24C . 0.98
C25 C26 . 1.393(5)
C25 H25 . 0.95
C26 C27 . 1.498(5)
C27 H27A . 0.98
C27 H27B . 0.98
C27 H27C . 0.98
C28 C29 . 1.386(6)
C28 C35 . 1.526(6)
C28 Rh1 . 2.201(4)
C28 H28 . 1.0
C29 C30 . 1.496(6)
C29 Rh1 . 2.202(3)
C29 H29 . 1.0
C30 C31 . 1.513(6)
C30 H30A . 0.99
C30 H30B . 0.99
C31 C32 . 1.512(5)
C31 H31A . 0.99
C31 H31B . 0.99
C32 C33 . 1.396(5)
C32 Rh1 . 2.108(3)
C32 H32 . 1.0
C33 C34 . 1.506(6)
C33 Rh1 . 2.106(3)
C33 H33 . 1.0
C34 C35 . 1.512(6)
C34 H34A . 0.99
C34 H34B . 0.99
C35 H35A . 0.99
C35 H35B . 0.99
C36 O1 . 1.150(4)
C36 Rh2 . 1.784(3)
C37 N6 . 1.318(4)
C37 N5 . 1.374(4)
C37 Ge2 . 2.001(3)
C38 N6 . 1.488(4)
C38 C44 . 1.523(4)
C38 C39 . 1.530(4)
C38 C43 . 1.540(4)
C39 C40 . 1.537(5)
C39 H39A . 0.99
C39 H39B . 0.99
C40 C46 . 1.531(5)
C40 C41 . 1.532(5)
C40 H40 . 1.0
C41 C42 . 1.534(5)
C41 H41A . 0.99
C41 H41B . 0.99
C42 C47 . 1.524(5)
C42 C43 . 1.533(5)
C42 H42 . 1.0
C43 H43A . 0.99
C43 H43B . 0.99
C44 C45 . 1.532(5)
C44 H44A . 0.99
C44 H44B . 0.99
C45 C47 . 1.524(5)
C45 C46 . 1.531(5)
C45 H45 . 1.0
C46 H46A . 0.99
C46 H46B . 0.99
C47 H47A . 0.99
C47 H47B . 0.99
C48 N6 . 1.475(4)
C48 C49 . 1.522(5)
C48 H48A . 0.99
C48 H48B . 0.99
C49 N5 . 1.488(4)
C49 H49A . 0.99
C49 H49B . 0.99
C50 N4 . 1.305(4)
C50 N5 . 1.391(4)
C50 C51 . 1.539(4)
C51 C54 . 1.536(5)
C51 C53 . 1.542(4)
C51 C52 . 1.550(5)
C52 H52A . 0.98
C52 H52B . 0.98
C52 H52C . 0.98
C53 H53A . 0.98
C53 H53B . 0.98
C53 H53C . 0.98
C54 H54A . 0.98
C54 H54B . 0.98
C54 H54C . 0.98
C55 C60 . 1.399(4)
C55 C56 . 1.401(4)
C55 N4 . 1.442(4)
C56 C57 . 1.388(5)
C56 C63 . 1.499(5)
C57 C58 . 1.379(5)
C57 H57 . 0.95
C58 C59 . 1.393(5)
C58 C62 . 1.507(5)
C59 C60 . 1.388(5)
C59 H59 . 0.95
C60 C61 . 1.509(4)
C61 H61A . 0.98
C61 H61B . 0.98
C61 H61C . 0.98
C62 H62A . 0.98
C62 H62B . 0.98
C62 H62C . 0.98
C63 H63A . 0.98
C63 H63B . 0.98
C63 H63C . 0.98
C64 C65 . 1.380(5)
C64 C71 . 1.526(5)
C64 Rh3 . 2.200(3)
C64 H64 . 1.0
C65 C66 . 1.504(5)
C65 Rh3 . 2.186(3)
C65 H65 . 1.0
C66 C67 . 1.532(5)
C66 H66A . 0.99
C66 H66B . 0.99
C67 C68 . 1.522(5)
C67 H67A . 0.99
C67 H67B . 0.99
C68 C69 . 1.404(5)
C68 Rh3 . 2.106(3)
C68 H68 . 1.0
C69 C70 . 1.511(5)
C69 Rh3 . 2.097(3)
C69 H69 . 1.0
C70 C71 . 1.527(5)
C70 H70A . 0.99
C70 H70B . 0.99
C71 H71A . 0.99
C71 H71B . 0.99
C72 C77 . 1.379(6)
C72 C73 . 1.386(6)
C72 H72 . 0.95
C73 C74 . 1.375(6)
C73 H73 . 0.95
C74 C75 . 1.361(5)
C74 H74 . 0.95
C75 C76 . 1.381(6)
C75 H75 . 0.95
C76 C77 . 1.372(5)
C76 H76 . 0.95
C77 H77 . 0.95
C78 C83 . 1.366(7)
C78 C79 . 1.380(6)
C78 H78 . 0.95
C79 C80 . 1.380(5)
C79 H79 . 0.95
C80 C81 . 1.385(6)
C80 H80 . 0.95
C81 C82 . 1.380(5)
C81 H81 . 0.95
C82 C83 . 1.376(6)
C82 H82 . 0.95
C83 H83 . 0.95
C84 C85 . 1.368(5)
C84 C89 . 1.369(5)
C84 H84 . 0.95
C85 C86 . 1.390(6)
C85 H85 . 0.95
C86 C87 . 1.388(6)
C86 H86 . 0.95
C87 C88 . 1.373(6)
C87 H87 . 0.95
C88 C89 . 1.370(5)
C88 H88 . 0.95
C89 H89 . 0.95
C90 C91 . 1.381(6)
C90 C92 3_666 1.386(6)
C90 H90 . 0.95
C91 C92 . 1.380(6)
C91 H91 . 0.95
C92 H92 . 0.95
Cl1 Rh1 . 2.3965(8)
Cl2 Rh2 . 2.3887(8)
Cl3 Rh3 . 2.3955(8)
Ge1 N1 . 2.055(3)
Ge1 Rh2 . 2.4509(4)
Ge1 Rh1 . 2.4760(4)
Ge2 N4 . 2.047(3)
Ge2 Rh2 . 2.4611(4)
Ge2 Rh3 . 2.4963(4)
